data_2230738
loop_
_publ_author_name
'Yoon, Yeong Keng'
'Ali, Mohamed Ashraf'
'Ismail, Rusli'
'Rosli, Mohd Mustaqim'
'Fun, Hoong-Kun'

_publ_section_title
;
 Ethyl
 1-[2-(morpholin-4-yl)ethyl]-2-[4-(morpholin-4-yl)phenyl]-1<i>H</i>-1,3-benzimidazole-5-carboxylate
;
_journal_coeditor_code IS2728
_journal_issue 7
_journal_name_full 'Acta Crystallographica Section E'
_journal_page_first o1772
_journal_paper_doi 10.1107/S1600536811023294
_journal_volume 67
_journal_year 2011
_chemical_formula_iupac 'C26 H32 N4 O4'
_chemical_formula_moiety 'C26 H32 N4 O4'
_chemical_formula_sum 'C26 H32 N4 O4'
_chemical_formula_weight 464.56
_chemical_name_systematic
'Ethyl 1-[2-(morpholin-4-yl)ethyl]-2-[4-(morpholin-4-yl)phenyl]-1<i>H</i>-1,3-benzimidazole-5-carboxylate'
_space_group_IT_number 14
_symmetry_cell_setting monoclinic
_symmetry_space_group_name_Hall '-P 2ybc'
_symmetry_space_group_name_H-M 'P 1 21/c 1'
_atom_sites_solution_hydrogens geom
_atom_sites_solution_primary direct
_atom_sites_solution_secondary difmap
_audit_creation_method SHELXL-97
_cell_angle_alpha 90.00
_cell_angle_beta 112.839(2)
_cell_angle_gamma 90.00
_cell_formula_units_Z 8
_cell_length_a 10.3595(3)
_cell_length_b 20.6870(6)
_cell_length_c 23.7904(7)
_cell_measurement_reflns_used 9803
_cell_measurement_temperature 100.0(10)
_cell_measurement_theta_max 34.39
_cell_measurement_theta_min 2.95
_cell_volume 4698.7(2)
_computing_cell_refinement 'SAINT (Bruker, 2009)'
_computing_data_collection 'APEX2 (Bruker, 2009)'
_computing_data_reduction 'SAINT (Bruker, 2009)'
_computing_molecular_graphics 'SHELXTL (Sheldrick, 2008)'
_computing_publication_material
;
SHELXTL (Sheldrick, 2008) and PLATON (Spek, 2009)
;
_computing_structure_refinement 'SHELXTL (Sheldrick, 2008)'
_computing_structure_solution 'SHELXTL (Sheldrick, 2008)'
_diffrn_ambient_temperature 100.0(10)
_diffrn_measured_fraction_theta_full 0.998
_diffrn_measured_fraction_theta_max 0.998
_diffrn_measurement_device_type 'Bruker SMART APEXII CCD area-detector'
_diffrn_measurement_method '\f and \w'
_diffrn_radiation_monochromator graphite
_diffrn_radiation_source 'fine-focus sealed tube'
_diffrn_radiation_type MoK\a
_diffrn_radiation_wavelength 0.71073
_diffrn_reflns_av_R_equivalents 0.0418
_diffrn_reflns_av_sigmaI/netI 0.0509
_diffrn_reflns_limit_h_max 16
_diffrn_reflns_limit_h_min -16
_diffrn_reflns_limit_k_max 33
_diffrn_reflns_limit_k_min -33
_diffrn_reflns_limit_l_max 38
_diffrn_reflns_limit_l_min -38
_diffrn_reflns_number 100050
_diffrn_reflns_theta_full 34.92
_diffrn_reflns_theta_max 34.92
_diffrn_reflns_theta_min 1.86
_diffrn_standards_number 0
_exptl_absorpt_coefficient_mu 0.090
_exptl_absorpt_correction_T_max 0.9871
_exptl_absorpt_correction_T_min 0.9566
_exptl_absorpt_correction_type multi-scan
_exptl_absorpt_process_details '(<i>SADABS</i>; Bruker, 2009)'
_exptl_crystal_colour colourless
_exptl_crystal_density_diffrn 1.313
_exptl_crystal_density_method 'not measured'
_exptl_crystal_description block
_exptl_crystal_F_000 1984
_exptl_crystal_size_max 0.50
_exptl_crystal_size_mid 0.27
_exptl_crystal_size_min 0.14
_refine_diff_density_max 0.448
_refine_diff_density_min -0.336
_refine_ls_extinction_method none
_refine_ls_goodness_of_fit_ref 1.024
_refine_ls_hydrogen_treatment constr
_refine_ls_matrix_type full
_refine_ls_number_parameters 667
_refine_ls_number_reflns 20532
_refine_ls_number_restraints 78
_refine_ls_restrained_S_all 1.022
_refine_ls_R_factor_all 0.0940
_refine_ls_R_factor_gt 0.0544
_refine_ls_shift/su_max 0.001
_refine_ls_shift/su_mean 0.000
_refine_ls_structure_factor_coef Fsqd
_refine_ls_weighting_details 'calc w=1/[\s^2^(Fo^2^)+(0.0720P)^2^+0.8073P] where P=(Fo^2^+2Fc^2^)/3'
_refine_ls_weighting_scheme calc
_refine_ls_wR_factor_gt 0.1317
_refine_ls_wR_factor_ref 0.1537
_reflns_number_gt 13488
_reflns_number_total 20532
_reflns_threshold_expression I>2\s(I)
_cod_data_source_file is2728.cif
_cod_data_source_block I
_cod_original_sg_symbol_H-M 'P 21/c'
_cod_database_code 2230738
_cod_database_fobs_code 2230738

loop_
_symmetry_equiv_pos_as_xyz
'x, y, z'
'-x, y+1/2, -z+1/2'
'-x, -y, -z'
'x, -y-1/2, z-1/2'

loop_
_atom_site_type_symbol
_atom_site_label
_atom_site_fract_x
_atom_site_fract_y
_atom_site_fract_z
_atom_site_U_iso_or_equiv
_atom_site_adp_type
_atom_site_calc_flag
_atom_site_refinement_flags
_atom_site_occupancy
_atom_site_symmetry_multiplicity
_atom_site_disorder_assembly
_atom_site_disorder_group
O O1A 0.2415(2) 0.93334(9) 0.95927(9) 0.0270(4) Uani d PDU 0.695(4) 1 A 1
C C19A 0.2018(2) 0.94515(10) 1.01053(9) 0.0299(5) Uani d PDU 0.695(4) 1 A 1
H H19A 0.1307 0.9799 1.0002 0.036 Uiso calc PR 0.695(4) 1 A 1
H H19B 0.2847 0.9592 1.0464 0.036 Uiso calc PR 0.695(4) 1 A 1
C C20A 0.1435(3) 0.88436(12) 1.02530(10) 0.0355(5) Uani d PDU 0.695(4) 1 A 1
H H20A 0.1115 0.8927 1.0583 0.053 Uiso calc PR 0.695(4) 1 A 1
H H20B 0.2164 0.8510 1.0382 0.053 Uiso calc PR 0.695(4) 1 A 1
H H20C 0.0644 0.8695 0.9891 0.053 Uiso calc PR 0.695(4) 1 A 1
O O1X 0.2849(6) 0.9144(2) 0.9683(2) 0.0293(9) Uani d PDU 0.305(4) 1 A 2
C C19X 0.2621(6) 0.9137(3) 1.0258(2) 0.0365(13) Uani d PDU 0.305(4) 1 A 2
H H19C 0.2934 0.8720 1.0470 0.044 Uiso calc PR 0.305(4) 1 A 2
H H19D 0.3165 0.9488 1.0530 0.044 Uiso calc PR 0.305(4) 1 A 2
C C20X 0.1115(6) 0.9230(4) 1.0108(3) 0.0565(19) Uani d PDU 0.305(4) 1 A 2
H H20D 0.0932 0.9205 1.0482 0.085 Uiso calc PR 0.305(4) 1 A 2
H H20E 0.0583 0.8891 0.9824 0.085 Uiso calc PR 0.305(4) 1 A 2
H H20F 0.0826 0.9654 0.9918 0.085 Uiso calc PR 0.305(4) 1 A 2
O O4A 0.32655(15) 1.03045(5) 0.97339(5) 0.0584(4) Uani d . 1 1 A .
C C18A 0.30702(15) 0.98036(6) 0.94559(6) 0.0340(3) Uani d . 1 1 . .
O O2A 0.65322(9) 0.72303(4) 0.62040(4) 0.03086(19) Uani d . 1 1 . .
O O3A 0.88432(10) 1.22442(4) 0.54127(4) 0.02935(19) Uani d . 1 1 . .
N N1A 0.50149(10) 1.05538(4) 0.79633(4) 0.02112(18) Uani d . 1 1 A .
N N2A 0.44017(10) 0.96405(4) 0.74025(4) 0.01775(16) Uani d . 1 1 A .
N N3A 0.53247(10) 0.81363(4) 0.67653(4) 0.01855(17) Uani d . 1 1 . .
N N4A 0.70676(10) 1.15637(4) 0.58792(4) 0.01836(16) Uani d . 1 1 A .
C C1A 0.43668(12) 1.01324(5) 0.82253(5) 0.01989(19) Uani d . 1 1 A .
C C2A 0.40671(13) 1.02074(5) 0.87442(5) 0.0235(2) Uani d . 1 1 . .
H H2AA 0.4318 1.0591 0.8981 0.028 Uiso calc R 1 1 A .
C C3A 0.33901(13) 0.97032(5) 0.89054(5) 0.0240(2) Uani d . 1 1 A .
C C4A 0.29955(12) 0.91355(5) 0.85502(5) 0.0234(2) Uani d . 1 1 . .
H H4AA 0.2534 0.8800 0.8672 0.028 Uiso calc R 1 1 A .
C C5A 0.32675(12) 0.90580(5) 0.80282(5) 0.0218(2) Uani d . 1 1 A .
H H5AA 0.2985 0.8681 0.7783 0.026 Uiso calc R 1 1 . .
C C6A 0.39752(11) 0.95603(5) 0.78793(5) 0.01851(19) Uani d . 1 1 . .
C C7A 0.50214(11) 1.02455(5) 0.74764(5) 0.01805(18) Uani d . 1 1 . .
C C8A 0.55510(11) 1.05466(5) 0.70493(5) 0.01805(18) Uani d . 1 1 A .
C C9A 0.63634(11) 1.02339(5) 0.67810(5) 0.01807(18) Uani d . 1 1 . .
H H9AA 0.6562 0.9786 0.6856 0.022 Uiso calc R 1 1 A .
C C10A 0.68876(11) 1.05649(5) 0.64056(5) 0.01800(18) Uani d . 1 1 A .
H H10A 0.7451 1.0341 0.6236 0.022 Uiso calc R 1 1 . .
C C11A 0.65970(11) 1.12262(4) 0.62729(5) 0.01684(18) Uani d . 1 1 . .
C C12A 0.57768(11) 1.15376(5) 0.65446(5) 0.01919(19) Uani d . 1 1 A .
H H12A 0.5563 1.1984 0.6466 0.023 Uiso calc R 1 1 . .
C C13A 0.52778(11) 1.12075(5) 0.69227(5) 0.01935(19) Uani d . 1 1 . .
H H13A 0.4735 1.1433 0.7102 0.023 Uiso calc R 1 1 A .
C C14A 0.80102(12) 1.12200(5) 0.56573(5) 0.0222(2) Uani d . 1 1 . .
H H14A 0.7576 1.0805 0.5472 0.027 Uiso calc R 1 1 A .
H H14B 0.8897 1.1122 0.6005 0.027 Uiso calc R 1 1 . .
C C15A 0.83236(15) 1.16150(5) 0.51881(6) 0.0281(2) Uani d . 1 1 A .
H H15A 0.9026 1.1385 0.5076 0.034 Uiso calc R 1 1 . .
H H15B 0.7458 1.1659 0.4816 0.034 Uiso calc R 1 1 . .
C C16A 0.78096(13) 1.25783(5) 0.55526(5) 0.0243(2) Uani d . 1 1 A .
H H16A 0.6941 1.2611 0.5180 0.029 Uiso calc R 1 1 . .
H H16B 0.8142 1.3022 0.5689 0.029 Uiso calc R 1 1 . .
C C17A 0.74900(13) 1.22394(5) 0.60451(5) 0.0247(2) Uani d . 1 1 . .
H H17A 0.8330 1.2249 0.6431 0.030 Uiso calc R 1 1 A .
H H17B 0.6727 1.2471 0.6113 0.030 Uiso calc R 1 1 . .
C C21A 0.42635(11) 0.91451(5) 0.69454(5) 0.01818(19) Uani d . 1 1 . .
H H21A 0.4371 0.9344 0.6588 0.022 Uiso calc R 1 1 A .
H H21B 0.3321 0.8947 0.6807 0.022 Uiso calc R 1 1 . .
C C22A 0.53814(12) 0.86238(5) 0.72165(5) 0.01854(19) Uani d . 1 1 A .
H H22A 0.6319 0.8828 0.7376 0.022 Uiso calc R 1 1 . .
H H22B 0.5242 0.8413 0.7562 0.022 Uiso calc R 1 1 . .
C C23A 0.59041(14) 0.75174(5) 0.70504(5) 0.0257(2) Uani d . 1 1 . .
H H23A 0.5384 0.7363 0.7297 0.031 Uiso calc R 1 1 . .
H H23B 0.6898 0.7575 0.7326 0.031 Uiso calc R 1 1 . .
C C24A 0.57951(14) 0.70230(5) 0.65659(6) 0.0309(3) Uani d . 1 1 . .
H H24A 0.6186 0.6606 0.6763 0.037 Uiso calc R 1 1 . .
H H24B 0.4797 0.6954 0.6301 0.037 Uiso calc R 1 1 . .
C C25A 0.59904(16) 0.78334(6) 0.59223(6) 0.0337(3) Uani d . 1 1 . .
H H25A 0.5001 0.7777 0.5641 0.040 Uiso calc R 1 1 . .
H H25B 0.6526 0.7977 0.5679 0.040 Uiso calc R 1 1 . .
C C26A 0.60758(14) 0.83473(5) 0.63877(5) 0.0261(2) Uani d . 1 1 . .
H H26A 0.7069 0.8431 0.6650 0.031 Uiso calc R 1 1 . .
H H26B 0.5660 0.8755 0.6176 0.031 Uiso calc R 1 1 . .
O O1B -0.19358(12) 0.57969(4) 0.96297(5) 0.0219(2) Uani d PD 0.877(2) 1 B 1
C C19B -0.22170(16) 0.57394(7) 1.01799(6) 0.0227(3) Uani d PD 0.877(2) 1 B 1
H H19E -0.1861 0.6128 1.0436 0.027 Uiso calc PR 0.877(2) 1 B 1
H H19F -0.1715 0.5358 1.0416 0.027 Uiso calc PR 0.877(2) 1 B 1
C C20B -0.37591(16) 0.56685(7) 1.00312(7) 0.0288(3) Uani d PD 0.877(2) 1 B 1
H H20G -0.3915 0.5614 1.0409 0.043 Uiso calc PR 0.877(2) 1 B 1
H H20H -0.4117 0.5289 0.9770 0.043 Uiso calc PR 0.877(2) 1 B 1
H H20I -0.4251 0.6056 0.9817 0.043 Uiso calc PR 0.877(2) 1 B 1
O O1Y -0.2819(8) 0.5744(3) 0.9371(3) 0.0205(16) Uani d PD 0.123(2) 1 B 2
C C19Y -0.3365(11) 0.5667(4) 0.9848(4) 0.0227(3) Uani d PD 0.123(2) 1 B 2
H H19G -0.3843 0.5243 0.9799 0.027 Uiso calc PR 0.123(2) 1 B 2
H H19H -0.4064 0.6009 0.9806 0.027 Uiso calc PR 0.123(2) 1 B 2
C C20Y -0.2242(17) 0.5704(6) 1.0454(6) 0.055(4) Uani d PD 0.123(2) 1 B 2
H H20J -0.2642 0.5672 1.0765 0.082 Uiso calc PR 0.123(2) 1 B 2
H H20K -0.1749 0.6116 1.0498 0.082 Uiso calc PR 0.123(2) 1 B 2
H H20L -0.1584 0.5347 1.0506 0.082 Uiso calc PR 0.123(2) 1 B 2
O O2B 0.11661(9) 0.81572(4) 0.64074(4) 0.02732(18) Uani d . 1 1 . .
O O3B 0.39165(11) 0.26192(4) 0.53919(4) 0.0364(2) Uani d . 1 1 . .
O O4B -0.19219(12) 0.47120(4) 0.95706(4) 0.0388(2) Uani d . 1 1 B .
N N1B 0.00759(10) 0.44467(4) 0.78758(4) 0.01896(17) Uani d . 1 1 . .
N N2B -0.03377(9) 0.53852(4) 0.73501(4) 0.01702(16) Uani d . 1 1 . .
N N3B 0.07264(9) 0.68721(4) 0.67357(4) 0.01652(16) Uani d . 1 1 . .
N N4B 0.22233(10) 0.33681(4) 0.58525(4) 0.02010(17) Uani d . 1 1 . .
C C1B -0.05338(11) 0.48833(5) 0.81388(5) 0.01751(18) Uani d . 1 1 . .
C C2B -0.09119(11) 0.48028(5) 0.86352(5) 0.01917(19) Uani d . 1 1 . .
H H2BA -0.0785 0.4400 0.8842 0.023 Uiso calc R 1 1 . .
C C3B -0.14824(12) 0.53308(5) 0.88195(5) 0.01954(19) Uani d . 1 1 B .
C C4B -0.17133(12) 0.59237(5) 0.85032(5) 0.0200(2) Uani d . 1 1 . .
H H4BA -0.2100 0.6276 0.8641 0.024 Uiso calc R 1 1 . .
C C5B -0.13871(11) 0.60035(5) 0.79940(5) 0.01915(19) Uani d . 1 1 . .
H H5BA -0.1563 0.6399 0.7774 0.023 Uiso calc R 1 1 . .
C C6B -0.07888(11) 0.54750(5) 0.78206(5) 0.01699(18) Uani d . 1 1 . .
C C7B 0.01755(11) 0.47587(4) 0.74094(5) 0.01714(18) Uani d . 1 1 . .
C C8B 0.07101(11) 0.44370(4) 0.69932(5) 0.01733(18) Uani d . 1 1 . .
C C9B 0.14730(12) 0.47348(5) 0.66935(5) 0.01917(19) Uani d . 1 1 . .
H H9BA 0.1639 0.5187 0.6740 0.023 Uiso calc R 1 1 . .
C C10B 0.19928(12) 0.43860(5) 0.63303(5) 0.0198(2) Uani d . 1 1 . .
H H10B 0.2523 0.4603 0.6139 0.024 Uiso calc R 1 1 . .
C C11B 0.17522(11) 0.37157(4) 0.62379(5) 0.01771(18) Uani d . 1 1 . .
C C12B 0.10018(11) 0.34142(5) 0.65489(5) 0.0200(2) Uani d . 1 1 . .
H H12B 0.0835 0.2962 0.6505 0.024 Uiso calc R 1 1 . .
C C13B 0.05040(11) 0.37662(5) 0.69163(5) 0.01927(19) Uani d . 1 1 . .
H H13B 0.0009 0.3549 0.7123 0.023 Uiso calc R 1 1 . .
C C14B 0.33434(16) 0.36593(5) 0.57065(6) 0.0337(3) Uani d . 1 1 . .
H H14C 0.4211 0.3678 0.6081 0.040 Uiso calc R 1 1 . .
H H14D 0.3079 0.4108 0.5562 0.040 Uiso calc R 1 1 . .
C C15B 0.3625(2) 0.32821(6) 0.52222(7) 0.0430(4) Uani d . 1 1 . .
H H15C 0.2798 0.3310 0.4832 0.052 Uiso calc R 1 1 . .
H H15D 0.4433 0.3475 0.5159 0.052 Uiso calc R 1 1 . .
C C16B 0.27266(15) 0.23460(6) 0.54554(6) 0.0325(3) Uani d . 1 1 . .
H H16C 0.2898 0.1880 0.5551 0.039 Uiso calc R 1 1 . .
H H16D 0.1911 0.2384 0.5063 0.039 Uiso calc R 1 1 . .
C C17B 0.23841(14) 0.26695(5) 0.59500(5) 0.0253(2) Uani d . 1 1 . .
H H17C 0.1505 0.2486 0.5954 0.030 Uiso calc R 1 1 . .
H H17D 0.3143 0.2582 0.6352 0.030 Uiso calc R 1 1 . .
C C18B -0.18227(14) 0.52350(5) 0.93653(5) 0.0261(2) Uani d . 1 1 . .
C C21B -0.04038(11) 0.58836(4) 0.69036(5) 0.01778(18) Uani d . 1 1 . .
H H21C -0.1275 0.6138 0.6802 0.021 Uiso calc R 1 1 . .
H H21D -0.0428 0.5676 0.6525 0.021 Uiso calc R 1 1 . .
C C22B 0.08605(11) 0.63358(4) 0.71524(5) 0.01756(18) Uani d . 1 1 . .
H H22C 0.0942 0.6507 0.7553 0.021 Uiso calc R 1 1 . .
H H22D 0.1724 0.6090 0.7213 0.021 Uiso calc R 1 1 . .
C C23B 0.00437(12) 0.74301(5) 0.68820(5) 0.01995(19) Uani d . 1 1 . .
H H23C 0.0618 0.7585 0.7298 0.024 Uiso calc R 1 1 . .
H H23D -0.0884 0.7300 0.6873 0.024 Uiso calc R 1 1 . .
C C24B -0.01374(12) 0.79682(5) 0.64282(5) 0.0234(2) Uani d . 1 1 . .
H H24C -0.0777 0.7823 0.6018 0.028 Uiso calc R 1 1 . .
H H24D -0.0572 0.8346 0.6542 0.028 Uiso calc R 1 1 . .
C C25B 0.18245(13) 0.76127(5) 0.62602(6) 0.0254(2) Uani d . 1 1 . .
H H25C 0.2731 0.7747 0.6249 0.030 Uiso calc R 1 1 . .
H H25D 0.1224 0.7449 0.5851 0.030 Uiso calc R 1 1 . .
C C26B 0.20698(11) 0.70785(5) 0.67282(5) 0.0210(2) Uani d . 1 1 . .
H H26C 0.2538 0.6708 0.6624 0.025 Uiso calc R 1 1 . .
H H26D 0.2686 0.7238 0.7137 0.025 Uiso calc R 1 1 . .

loop_
_atom_site_aniso_label
_atom_site_aniso_U_11
_atom_site_aniso_U_22
_atom_site_aniso_U_33
_atom_site_aniso_U_12
_atom_site_aniso_U_13
_atom_site_aniso_U_23
O1A 0.0384(11) 0.0220(8) 0.0295(8) 0.0021(6) 0.0229(8) 0.0008(6)
C19A 0.0407(12) 0.0294(9) 0.0318(9) 0.0027(8) 0.0273(9) 0.0008(7)
C20A 0.0469(13) 0.0392(11) 0.0286(10) -0.0097(10) 0.0236(9) -0.0034(8)
O1X 0.043(3) 0.026(2) 0.0276(18) -0.0087(16) 0.0228(19) -0.0077(15)
C19X 0.045(3) 0.033(2) 0.036(2) -0.001(2) 0.021(2) -0.0047(18)
C20X 0.045(3) 0.078(5) 0.044(3) -0.007(3) 0.014(3) -0.022(3)
O4A 0.1043(11) 0.0402(6) 0.0580(7) -0.0108(6) 0.0614(8) -0.0178(5)
C18A 0.0456(8) 0.0327(6) 0.0333(7) -0.0052(6) 0.0258(6) -0.0059(5)
O2A 0.0288(5) 0.0295(4) 0.0368(5) 0.0026(4) 0.0156(4) -0.0117(4)
O3A 0.0365(5) 0.0203(4) 0.0390(5) -0.0063(3) 0.0232(4) -0.0033(3)
N1A 0.0272(5) 0.0151(4) 0.0225(4) -0.0002(3) 0.0111(4) -0.0016(3)
N2A 0.0210(4) 0.0145(3) 0.0193(4) -0.0011(3) 0.0097(3) -0.0026(3)
N3A 0.0215(4) 0.0151(3) 0.0216(4) -0.0006(3) 0.0111(4) -0.0024(3)
N4A 0.0221(4) 0.0127(3) 0.0217(4) -0.0011(3) 0.0101(4) -0.0010(3)
C1A 0.0247(5) 0.0151(4) 0.0210(5) 0.0009(4) 0.0102(4) -0.0014(3)
C2A 0.0316(6) 0.0183(4) 0.0230(5) 0.0003(4) 0.0135(5) -0.0040(4)
C3A 0.0288(6) 0.0235(5) 0.0238(5) 0.0018(4) 0.0146(5) -0.0015(4)
C4A 0.0256(6) 0.0222(5) 0.0261(5) -0.0028(4) 0.0140(5) -0.0013(4)
C5A 0.0241(5) 0.0195(4) 0.0244(5) -0.0030(4) 0.0121(4) -0.0035(4)
C6A 0.0206(5) 0.0161(4) 0.0198(5) 0.0009(4) 0.0089(4) -0.0017(3)
C7A 0.0206(5) 0.0140(4) 0.0203(5) 0.0005(3) 0.0086(4) -0.0007(3)
C8A 0.0196(5) 0.0143(4) 0.0197(5) -0.0005(3) 0.0071(4) -0.0011(3)
C9A 0.0207(5) 0.0126(4) 0.0205(5) 0.0004(3) 0.0075(4) -0.0006(3)
C10A 0.0198(5) 0.0143(4) 0.0205(5) 0.0006(3) 0.0085(4) -0.0017(3)
C11A 0.0177(5) 0.0135(4) 0.0183(4) -0.0007(3) 0.0059(4) -0.0008(3)
C12A 0.0205(5) 0.0128(4) 0.0246(5) 0.0019(3) 0.0092(4) 0.0006(3)
C13A 0.0200(5) 0.0145(4) 0.0241(5) 0.0009(4) 0.0092(4) -0.0018(3)
C14A 0.0275(6) 0.0173(4) 0.0258(5) 0.0011(4) 0.0145(5) -0.0007(4)
C15A 0.0422(7) 0.0185(4) 0.0314(6) -0.0037(5) 0.0229(6) -0.0010(4)
C16A 0.0300(6) 0.0167(4) 0.0274(5) -0.0036(4) 0.0124(5) -0.0013(4)
C17A 0.0342(6) 0.0143(4) 0.0297(6) -0.0053(4) 0.0167(5) -0.0038(4)
C21A 0.0208(5) 0.0156(4) 0.0188(5) -0.0014(4) 0.0083(4) -0.0040(3)
C22A 0.0232(5) 0.0155(4) 0.0179(4) 0.0012(4) 0.0090(4) -0.0015(3)
C23A 0.0340(6) 0.0153(4) 0.0316(6) 0.0028(4) 0.0166(5) 0.0009(4)
C24A 0.0316(7) 0.0191(5) 0.0438(7) -0.0012(4) 0.0168(6) -0.0087(5)
C25A 0.0414(8) 0.0364(6) 0.0279(6) 0.0055(6) 0.0186(6) -0.0062(5)
C26A 0.0347(7) 0.0237(5) 0.0270(6) -0.0007(5) 0.0197(5) -0.0013(4)
O1B 0.0306(6) 0.0160(4) 0.0227(5) 0.0003(4) 0.0144(5) -0.0005(3)
C19B 0.0305(7) 0.0211(5) 0.0170(6) 0.0020(5) 0.0097(5) -0.0001(5)
C20B 0.0313(8) 0.0348(7) 0.0234(7) 0.0024(6) 0.0139(6) 0.0008(5)
O1Y 0.022(4) 0.021(3) 0.023(3) 0.004(3) 0.015(3) 0.002(2)
C19Y 0.0305(7) 0.0211(5) 0.0170(6) 0.0020(5) 0.0097(5) -0.0001(5)
C20Y 0.087(12) 0.027(6) 0.061(10) -0.015(6) 0.041(10) -0.009(7)
O2B 0.0342(5) 0.0143(3) 0.0374(5) -0.0017(3) 0.0182(4) 0.0026(3)
O3B 0.0621(7) 0.0212(4) 0.0414(5) 0.0092(4) 0.0370(5) 0.0028(4)
O4B 0.0762(8) 0.0163(4) 0.0424(5) 0.0007(4) 0.0433(6) 0.0019(3)
N1B 0.0234(5) 0.0133(3) 0.0228(4) -0.0002(3) 0.0119(4) 0.0011(3)
N2B 0.0207(4) 0.0127(3) 0.0193(4) -0.0002(3) 0.0095(3) 0.0011(3)
N3B 0.0187(4) 0.0117(3) 0.0209(4) 0.0008(3) 0.0096(3) 0.0019(3)
N4B 0.0262(5) 0.0143(3) 0.0201(4) 0.0020(3) 0.0093(4) -0.0020(3)
C1B 0.0196(5) 0.0128(4) 0.0212(5) -0.0010(3) 0.0091(4) 0.0007(3)
C2B 0.0234(5) 0.0131(4) 0.0232(5) -0.0014(4) 0.0114(4) 0.0010(3)
C3B 0.0247(5) 0.0143(4) 0.0224(5) -0.0013(4) 0.0123(4) 0.0001(3)
C4B 0.0230(5) 0.0153(4) 0.0241(5) 0.0015(4) 0.0119(4) 0.0010(3)
C5B 0.0223(5) 0.0139(4) 0.0227(5) 0.0016(4) 0.0103(4) 0.0024(3)
C6B 0.0184(5) 0.0149(4) 0.0185(4) -0.0013(3) 0.0080(4) 0.0002(3)
C7B 0.0193(5) 0.0126(4) 0.0206(5) -0.0014(3) 0.0089(4) -0.0003(3)
C8B 0.0196(5) 0.0129(4) 0.0206(5) -0.0009(3) 0.0089(4) -0.0010(3)
C9B 0.0252(5) 0.0124(4) 0.0227(5) -0.0020(4) 0.0124(4) -0.0017(3)
C10B 0.0273(6) 0.0135(4) 0.0219(5) -0.0011(4) 0.0132(4) -0.0006(3)
C11B 0.0206(5) 0.0137(4) 0.0177(4) 0.0014(3) 0.0062(4) -0.0012(3)
C12B 0.0226(5) 0.0120(4) 0.0253(5) -0.0013(4) 0.0093(4) -0.0014(3)
C13B 0.0217(5) 0.0126(4) 0.0252(5) -0.0011(3) 0.0110(4) 0.0002(3)
C14B 0.0572(9) 0.0205(5) 0.0409(7) -0.0025(5) 0.0381(7) -0.0042(5)
C15B 0.0853(12) 0.0207(5) 0.0445(8) 0.0091(6) 0.0486(9) 0.0035(5)
C16B 0.0480(8) 0.0197(5) 0.0316(6) 0.0025(5) 0.0174(6) -0.0071(4)
C17B 0.0346(6) 0.0143(4) 0.0314(6) 0.0005(4) 0.0177(5) -0.0035(4)
C18B 0.0393(7) 0.0170(4) 0.0294(6) 0.0015(4) 0.0213(5) 0.0005(4)
C21B 0.0208(5) 0.0135(4) 0.0190(5) -0.0005(3) 0.0078(4) 0.0027(3)
C22B 0.0193(5) 0.0135(4) 0.0192(5) 0.0001(3) 0.0067(4) 0.0021(3)
C23B 0.0230(5) 0.0148(4) 0.0241(5) 0.0029(4) 0.0114(4) 0.0013(3)
C24B 0.0264(6) 0.0152(4) 0.0284(5) 0.0031(4) 0.0105(5) 0.0028(4)
C25B 0.0307(6) 0.0194(4) 0.0318(6) -0.0014(4) 0.0185(5) 0.0031(4)
C26B 0.0203(5) 0.0178(4) 0.0263(5) -0.0007(4) 0.0108(4) 0.0008(4)

loop_
_atom_type_symbol
_atom_type_description
_atom_type_scat_dispersion_real
_atom_type_scat_dispersion_imag
_atom_type_scat_source
C C 0.0033 0.0016 'International Tables Vol C Tables 4.2.6.8 and 6.1.1.4'
H H 0.0000 0.0000 'International Tables Vol C Tables 4.2.6.8 and 6.1.1.4'
N N 0.0061 0.0033 'International Tables Vol C Tables 4.2.6.8 and 6.1.1.4'
O O 0.0106 0.0060 'International Tables Vol C Tables 4.2.6.8 and 6.1.1.4'

loop_
_geom_angle_atom_site_label_1
_geom_angle_atom_site_label_2
_geom_angle_atom_site_label_3
_geom_angle_site_symmetry_1
_geom_angle_site_symmetry_3
_geom_angle
_geom_angle_publ_flag
C18A O1A C19A . . 115.53(16) ?
O1A C19A C20A . . 109.17(16) ?
O1A C19A H19A . . 109.8 ?
C20A C19A H19A . . 109.8 ?
O1A C19A H19B . . 109.8 ?
C20A C19A H19B . . 109.8 ?
H19A C19A H19B . . 108.3 ?
C19X O1X C18A . . 116.1(3) ?
C20X C19X O1X . . 108.0(4) ?
C20X C19X H19C . . 110.1 ?
O1X C19X H19C . . 110.1 ?
C20X C19X H19D . . 110.1 ?
O1X C19X H19D . . 110.1 ?
H19C C19X H19D . . 108.4 ?
C19X C20X H20D . . 109.5 ?
C19X C20X H20E . . 109.5 ?
H20D C20X H20E . . 109.5 ?
C19X C20X H20F . . 109.5 ?
H20D C20X H20F . . 109.5 ?
H20E C20X H20F . . 109.5 ?
O4A C18A O1A . . 120.02(14) ?
O4A C18A C3A . . 123.89(12) ?
O1A C18A C3A . . 115.71(13) ?
O4A C18A O1X . . 126.49(19) ?
C3A C18A O1X . . 107.76(18) ?
C24A O2A C25A . . 110.06(9) ?
C16A O3A C15A . . 108.79(9) ?
C7A N1A C1A . . 104.94(8) ?
C6A N2A C7A . . 106.55(8) ?
C6A N2A C21A . . 123.95(8) ?
C7A N2A C21A . . 129.41(8) ?
C22A N3A C23A . . 111.83(8) ?
C22A N3A C26A . . 111.49(8) ?
C23A N3A C26A . . 108.96(9) ?
C11A N4A C14A . . 117.01(8) ?
C11A N4A C17A . . 116.04(8) ?
C14A N4A C17A . . 112.82(9) ?
N1A C1A C2A . . 129.88(9) ?
N1A C1A C6A . . 110.21(9) ?
C2A C1A C6A . . 119.91(10) ?
C3A C2A C1A . . 118.05(10) ?
C3A C2A H2AA . . 121.0 ?
C1A C2A H2AA . . 121.0 ?
C2A C3A C4A . . 121.25(10) ?
C2A C3A C18A . . 116.56(10) ?
C4A C3A C18A . . 122.16(10) ?
C5A C4A C3A . . 121.37(10) ?
C5A C4A H4AA . . 119.3 ?
C3A C4A H4AA . . 119.3 ?
C4A C5A C6A . . 116.83(10) ?
C4A C5A H5AA . . 121.6 ?
C6A C5A H5AA . . 121.6 ?
N2A C6A C5A . . 131.84(9) ?
N2A C6A C1A . . 105.57(9) ?
C5A C6A C1A . . 122.57(9) ?
N1A C7A N2A . . 112.74(9) ?
N1A C7A C8A . . 122.08(9) ?
N2A C7A C8A . . 125.06(9) ?
C9A C8A C13A . . 117.35(9) ?
C9A C8A C7A . . 124.98(9) ?
C13A C8A C7A . . 117.60(9) ?
C10A C9A C8A . . 121.31(9) ?
C10A C9A H9AA . . 119.3 ?
C8A C9A H9AA . . 119.3 ?
C9A C10A C11A . . 121.22(9) ?
C9A C10A H10A . . 119.4 ?
C11A C10A H10A . . 119.4 ?
N4A C11A C12A . . 120.55(8) ?
N4A C11A C10A . . 122.32(9) ?
C12A C11A C10A . . 117.11(9) ?
C13A C12A C11A . . 121.23(9) ?
C13A C12A H12A . . 119.4 ?
C11A C12A H12A . . 119.4 ?
C12A C13A C8A . . 121.76(9) ?
C12A C13A H13A . . 119.1 ?
C8A C13A H13A . . 119.1 ?
N4A C14A C15A . . 111.56(9) ?
N4A C14A H14A . . 109.3 ?
C15A C14A H14A . . 109.3 ?
N4A C14A H14B . . 109.3 ?
C15A C14A H14B . . 109.3 ?
H14A C14A H14B . . 108.0 ?
O3A C15A C14A . . 111.86(9) ?
O3A C15A H15A . . 109.2 ?
C14A C15A H15A . . 109.2 ?
O3A C15A H15B . . 109.2 ?
C14A C15A H15B . . 109.2 ?
H15A C15A H15B . . 107.9 ?
O3A C16A C17A . . 111.67(9) ?
O3A C16A H16A . . 109.3 ?
C17A C16A H16A . . 109.3 ?
O3A C16A H16B . . 109.3 ?
C17A C16A H16B . . 109.3 ?
H16A C16A H16B . . 107.9 ?
N4A C17A C16A . . 111.41(9) ?
N4A C17A H17A . . 109.3 ?
C16A C17A H17A . . 109.3 ?
N4A C17A H17B . . 109.3 ?
C16A C17A H17B . . 109.3 ?
H17A C17A H17B . . 108.0 ?
N2A C21A C22A . . 109.96(8) ?
N2A C21A H21A . . 109.7 ?
C22A C21A H21A . . 109.7 ?
N2A C21A H21B . . 109.7 ?
C22A C21A H21B . . 109.7 ?
H21A C21A H21B . . 108.2 ?
N3A C22A C21A . . 111.70(8) ?
N3A C22A H22A . . 109.3 ?
C21A C22A H22A . . 109.3 ?
N3A C22A H22B . . 109.3 ?
C21A C22A H22B . . 109.3 ?
H22A C22A H22B . . 107.9 ?
N3A C23A C24A . . 110.02(10) ?
N3A C23A H23A . . 109.7 ?
C24A C23A H23A . . 109.7 ?
N3A C23A H23B . . 109.7 ?
C24A C23A H23B . . 109.7 ?
H23A C23A H23B . . 108.2 ?
O2A C24A C23A . . 111.05(9) ?
O2A C24A H24A . . 109.4 ?
C23A C24A H24A . . 109.4 ?
O2A C24A H24B . . 109.4 ?
C23A C24A H24B . . 109.4 ?
H24A C24A H24B . . 108.0 ?
O2A C25A C26A . . 111.77(10) ?
O2A C25A H25A . . 109.3 ?
C26A C25A H25A . . 109.3 ?
O2A C25A H25B . . 109.3 ?
C26A C25A H25B . . 109.3 ?
H25A C25A H25B . . 107.9 ?
N3A C26A C25A . . 110.20(10) ?
N3A C26A H26A . . 109.6 ?
C25A C26A H26A . . 109.6 ?
N3A C26A H26B . . 109.6 ?
C25A C26A H26B . . 109.6 ?
H26A C26A H26B . . 108.1 ?
C18B O1B C19B . . 115.73(9) ?
O1B C19B C20B . . 111.26(13) ?
O1B C19B H19E . . 109.4 ?
C20B C19B H19E . . 109.4 ?
O1B C19B H19F . . 109.4 ?
C20B C19B H19F . . 109.4 ?
H19E C19B H19F . . 108.0 ?
C19Y O1Y C18B . . 114.4(6) ?
O1Y C19Y C20Y . . 111.1(11) ?
O1Y C19Y H19G . . 109.4 ?
C20Y C19Y H19G . . 109.4 ?
O1Y C19Y H19H . . 109.4 ?
C20Y C19Y H19H . . 109.4 ?
H19G C19Y H19H . . 108.0 ?
C19Y C20Y H20J . . 109.5 ?
C19Y C20Y H20K . . 109.5 ?
H20J C20Y H20K . . 109.5 ?
C19Y C20Y H20L . . 109.5 ?
H20J C20Y H20L . . 109.5 ?
H20K C20Y H20L . . 109.5 ?
C24B O2B C25B . . 109.94(8) ?
C16B O3B C15B . . 108.41(11) ?
C7B N1B C1B . . 105.01(8) ?
C6B N2B C7B . . 106.24(8) ?
C6B N2B C21B . . 123.92(8) ?
C7B N2B C21B . . 129.83(8) ?
C22B N3B C26B . . 112.98(8) ?
C22B N3B C23B . . 111.44(8) ?
C26B N3B C23B . . 108.81(8) ?
C11B N4B C17B . . 116.91(9) ?
C11B N4B C14B . . 117.12(8) ?
C17B N4B C14B . . 113.09(9) ?
N1B C1B C2B . . 129.38(9) ?
N1B C1B C6B . . 110.34(9) ?
C2B C1B C6B . . 120.27(9) ?
C1B C2B C3B . . 117.89(9) ?
C1B C2B H2BA . . 121.1 ?
C3B C2B H2BA . . 121.1 ?
C2B C3B C4B . . 121.30(9) ?
C2B C3B C18B . . 116.41(9) ?
C4B C3B C18B . . 122.28(9) ?
C5B C4B C3B . . 121.39(9) ?
C5B C4B H4BA . . 119.3 ?
C3B C4B H4BA . . 119.3 ?
C4B C5B C6B . . 116.83(9) ?
C4B C5B H5BA . . 121.6 ?
C6B C5B H5BA . . 121.6 ?
N2B C6B C5B . . 132.29(9) ?
N2B C6B C1B . . 105.45(8) ?
C5B C6B C1B . . 122.26(9) ?
N1B C7B N2B . . 112.95(9) ?
N1B C7B C8B . . 121.16(9) ?
N2B C7B C8B . . 125.80(9) ?
C9B C8B C13B . . 117.17(9) ?
C9B C8B C7B . . 125.50(9) ?
C13B C8B C7B . . 117.23(9) ?
C10B C9B C8B . . 121.53(9) ?
C10B C9B H9BA . . 119.2 ?
C8B C9B H9BA . . 119.2 ?
C9B C10B C11B . . 121.41(9) ?
C9B C10B H10B . . 119.3 ?
C11B C10B H10B . . 119.3 ?
N4B C11B C12B . . 121.47(9) ?
N4B C11B C10B . . 121.57(9) ?
C12B C11B C10B . . 116.95(9) ?
C13B C12B C11B . . 121.06(9) ?
C13B C12B H12B . . 119.5 ?
C11B C12B H12B . . 119.5 ?
C12B C13B C8B . . 121.84(9) ?
C12B C13B H13B . . 119.1 ?
C8B C13B H13B . . 119.1 ?
N4B C14B C15B . . 111.95(11) ?
N4B C14B H14C . . 109.2 ?
C15B C14B H14C . . 109.2 ?
N4B C14B H14D . . 109.2 ?
C15B C14B H14D . . 109.2 ?
H14C C14B H14D . . 107.9 ?
O3B C15B C14B . . 111.26(10) ?
O3B C15B H15C . . 109.4 ?
C14B C15B H15C . . 109.4 ?
O3B C15B H15D . . 109.4 ?
C14B C15B H15D . . 109.4 ?
H15C C15B H15D . . 108.0 ?
O3B C16B C17B . . 112.55(10) ?
O3B C16B H16C . . 109.1 ?
C17B C16B H16C . . 109.1 ?
O3B C16B H16D . . 109.1 ?
C17B C16B H16D . . 109.1 ?
H16C C16B H16D . . 107.8 ?
N4B C17B C16B . . 111.15(9) ?
N4B C17B H17C . . 109.4 ?
C16B C17B H17C . . 109.4 ?
N4B C17B H17D . . 109.4 ?
C16B C17B H17D . . 109.4 ?
H17C C17B H17D . . 108.0 ?
O4B C18B O1B . . 123.17(10) ?
O4B C18B O1Y . . 117.7(3) ?
O4B C18B C3B . . 124.04(10) ?
O1B C18B C3B . . 112.70(9) ?
O1Y C18B C3B . . 108.5(2) ?
N2B C21B C22B . . 110.99(8) ?
N2B C21B H21C . . 109.4 ?
C22B C21B H21C . . 109.4 ?
N2B C21B H21D . . 109.4 ?
C22B C21B H21D . . 109.4 ?
H21C C21B H21D . . 108.0 ?
N3B C22B C21B . . 111.15(8) ?
N3B C22B H22C . . 109.4 ?
C21B C22B H22C . . 109.4 ?
N3B C22B H22D . . 109.4 ?
C21B C22B H22D . . 109.4 ?
H22C C22B H22D . . 108.0 ?
N3B C23B C24B . . 110.39(8) ?
N3B C23B H23C . . 109.6 ?
C24B C23B H23C . . 109.6 ?
N3B C23B H23D . . 109.6 ?
C24B C23B H23D . . 109.6 ?
H23C C23B H23D . . 108.1 ?
O2B C24B C23B . . 111.75(9) ?
O2B C24B H24C . . 109.3 ?
C23B C24B H24C . . 109.3 ?
O2B C24B H24D . . 109.3 ?
C23B C24B H24D . . 109.3 ?
H24C C24B H24D . . 107.9 ?
O2B C25B C26B . . 110.73(9) ?
O2B C25B H25C . . 109.5 ?
C26B C25B H25C . . 109.5 ?
O2B C25B H25D . . 109.5 ?
C26B C25B H25D . . 109.5 ?
H25C C25B H25D . . 108.1 ?
N3B C26B C25B . . 109.40(9) ?
N3B C26B H26C . . 109.8 ?
C25B C26B H26C . . 109.8 ?
N3B C26B H26D . . 109.8 ?
C25B C26B H26D . . 109.8 ?
H26C C26B H26D . . 108.2 ?

loop_
_geom_bond_atom_site_label_1
_geom_bond_atom_site_label_2
_geom_bond_site_symmetry_2
_geom_bond_distance
_geom_bond_publ_flag
O1A C18A . 1.298(2) ?
O1A C19A . 1.451(2) ?
C19A C20A . 1.495(3) ?
C19A H19A . 0.9900 ?
C19A H19B . 0.9900 ?
C20A H20A . 0.9800 ?
C20A H20B . 0.9800 ?
C20A H20C . 0.9800 ?
O1X C19X . 1.475(6) ?
O1X C18A . 1.517(5) ?
C19X C20X . 1.473(8) ?
C19X H19C . 0.9900 ?
C19X H19D . 0.9900 ?
C20X H20D . 0.9800 ?
C20X H20E . 0.9800 ?
C20X H20F . 0.9800 ?
O4A C18A . 1.2033(15) ?
C18A C3A . 1.4852(16) ?
O2A C24A . 1.4208(16) ?
O2A C25A . 1.4243(16) ?
O3A C16A . 1.4181(14) ?
O3A C15A . 1.4305(14) ?
N1A C7A . 1.3247(13) ?
N1A C1A . 1.3872(14) ?
N2A C6A . 1.3780(13) ?
N2A C7A . 1.3862(13) ?
N2A C21A . 1.4602(12) ?
N3A C22A . 1.4575(12) ?
N3A C23A . 1.4641(14) ?
N3A C26A . 1.4648(14) ?
N4A C11A . 1.3988(13) ?
N4A C14A . 1.4622(13) ?
N4A C17A . 1.4721(13) ?
C1A C2A . 1.3936(14) ?
C1A C6A . 1.4083(14) ?
C2A C3A . 1.3911(16) ?
C2A H2AA . 0.9500 ?
C3A C4A . 1.4113(15) ?
C4A C5A . 1.3854(15) ?
C4A H4AA . 0.9500 ?
C5A C6A . 1.3943(14) ?
C5A H5AA . 0.9500 ?
C7A C8A . 1.4676(14) ?
C8A C9A . 1.3969(14) ?
C8A C13A . 1.4051(14) ?
C9A C10A . 1.3922(14) ?
C9A H9AA . 0.9500 ?
C10A C11A . 1.4099(13) ?
C10A H10A . 0.9500 ?
C11A C12A . 1.4077(14) ?
C12A C13A . 1.3796(14) ?
C12A H12A . 0.9500 ?
C13A H13A . 0.9500 ?
C14A C15A . 1.5167(15) ?
C14A H14A . 0.9900 ?
C14A H14B . 0.9900 ?
C15A H15A . 0.9900 ?
C15A H15B . 0.9900 ?
C16A C17A . 1.5084(15) ?
C16A H16A . 0.9900 ?
C16A H16B . 0.9900 ?
C17A H17A . 0.9900 ?
C17A H17B . 0.9900 ?
C21A C22A . 1.5298(14) ?
C21A H21A . 0.9900 ?
C21A H21B . 0.9900 ?
C22A H22A . 0.9900 ?
C22A H22B . 0.9900 ?
C23A C24A . 1.5120(16) ?
C23A H23A . 0.9900 ?
C23A H23B . 0.9900 ?
C24A H24A . 0.9900 ?
C24A H24B . 0.9900 ?
C25A C26A . 1.5125(16) ?
C25A H25A . 0.9900 ?
C25A H25B . 0.9900 ?
C26A H26A . 0.9900 ?
C26A H26B . 0.9900 ?
O1B C18B . 1.3484(13) ?
O1B C19B . 1.4520(16) ?
C19B C20B . 1.503(2) ?
C19B H19E . 0.9900 ?
C19B H19F . 0.9900 ?
C20B H20G . 0.9800 ?
C20B H20H . 0.9800 ?
C20B H20I . 0.9800 ?
O1Y C19Y . 1.459(10) ?
O1Y C18B . 1.478(6) ?
C19Y C20Y . 1.461(14) ?
C19Y H19G . 0.9900 ?
C19Y H19H . 0.9900 ?
C20Y H20J . 0.9800 ?
C20Y H20K . 0.9800 ?
C20Y H20L . 0.9800 ?
O2B C24B . 1.4251(14) ?
O2B C25B . 1.4290(14) ?
O3B C16B . 1.4164(17) ?
O3B C15B . 1.4283(14) ?
O4B C18B . 1.2077(13) ?
N1B C7B . 1.3220(13) ?
N1B C1B . 1.3830(13) ?
N2B C6B . 1.3827(13) ?
N2B C7B . 1.3871(12) ?
N2B C21B . 1.4627(12) ?
N3B C22B . 1.4583(12) ?
N3B C26B . 1.4624(13) ?
N3B C23B . 1.4645(13) ?
N4B C11B . 1.3942(13) ?
N4B C17B . 1.4629(13) ?
N4B C14B . 1.4637(15) ?
C1B C2B . 1.3910(14) ?
C1B C6B . 1.4093(13) ?
C2B C3B . 1.3912(14) ?
C2B H2BA . 0.9500 ?
C3B C4B . 1.4101(14) ?
C3B C18B . 1.4849(15) ?
C4B C5B . 1.3880(14) ?
C4B H4BA . 0.9500 ?
C5B C6B . 1.3959(14) ?
C5B H5BA . 0.9500 ?
C7B C8B . 1.4682(14) ?
C8B C9B . 1.3965(14) ?
C8B C13B . 1.4050(13) ?
C9B C10B . 1.3852(14) ?
C9B H9BA . 0.9500 ?
C10B C11B . 1.4108(13) ?
C10B H10B . 0.9500 ?
C11B C12B . 1.4096(14) ?
C12B C13B . 1.3822(14) ?
C12B H12B . 0.9500 ?
C13B H13B . 0.9500 ?
C14B C15B . 1.5106(16) ?
C14B H14C . 0.9900 ?
C14B H14D . 0.9900 ?
C15B H15C . 0.9900 ?
C15B H15D . 0.9900 ?
C16B C17B . 1.5108(16) ?
C16B H16C . 0.9900 ?
C16B H16D . 0.9900 ?
C17B H17C . 0.9900 ?
C17B H17D . 0.9900 ?
C21B C22B . 1.5294(14) ?
C21B H21C . 0.9900 ?
C21B H21D . 0.9900 ?
C22B H22C . 0.9900 ?
C22B H22D . 0.9900 ?
C23B C24B . 1.5108(14) ?
C23B H23C . 0.9900 ?
C23B H23D . 0.9900 ?
C24B H24C . 0.9900 ?
C24B H24D . 0.9900 ?
C25B C26B . 1.5185(15) ?
C25B H25C . 0.9900 ?
C25B H25D . 0.9900 ?
C26B H26C . 0.9900 ?
C26B H26D . 0.9900 ?

loop_
_geom_hbond_atom_site_label_D
_geom_hbond_atom_site_label_H
_geom_hbond_atom_site_label_A
_geom_hbond_site_symmetry_A
_geom_hbond_distance_DH
_geom_hbond_distance_HA
_geom_hbond_distance_DA
_geom_hbond_angle_DHA
_geom_hbond_publ_flag
C14B H14D O4A 4_575 0.99 2.39 3.1322(17) 132 yes
C16B H16C O1B 2_546 0.99 2.42 3.2944(15) 147 yes
C17B H17C O3A 1_445 0.99 2.60 3.4963(18) 151 yes
C23B H23D O2A 1_455 0.99 2.53 3.3839(16) 144 yes
C24B H24D N1B 2_556 0.99 2.61 3.4668(14) 145 yes
C25B H25C N3A . 0.99 2.61 3.5189(18) 153 yes

loop_
_geom_torsion_atom_site_label_1
_geom_torsion_atom_site_label_2
_geom_torsion_atom_site_label_3
_geom_torsion_atom_site_label_4
_geom_torsion_site_symmetry_1
_geom_torsion_site_symmetry_2
_geom_torsion_site_symmetry_3
_geom_torsion_site_symmetry_4
_geom_torsion
_geom_torsion_publ_flag
C18A O1A C19A C20A . . . . -173.2(2) ?
C18A O1X C19X C20X . . . . 86.8(6) ?
C19A O1A C18A O4A . . . . -2.7(3) ?
C19A O1A C18A C3A . . . . -175.87(15) ?
C19A O1A C18A O1X . . . . 111.3(7) ?
C19X O1X C18A O4A . . . . 10.8(5) ?
C19X O1X C18A O1A . . . . -69.1(6) ?
C19X O1X C18A C3A . . . . 175.6(3) ?
C7A N1A C1A C2A . . . . -179.42(12) ?
C7A N1A C1A C6A . . . . -0.30(12) ?
N1A C1A C2A C3A . . . . 179.53(11) ?
C6A C1A C2A C3A . . . . 0.48(17) ?
C1A C2A C3A C4A . . . . -1.01(18) ?
C1A C2A C3A C18A . . . . -179.19(11) ?
O4A C18A C3A C2A . . . . 5.8(2) ?
O1A C18A C3A C2A . . . . 178.74(15) ?
O1X C18A C3A C2A . . . . -159.5(2) ?
O4A C18A C3A C4A . . . . -172.36(15) ?
O1A C18A C3A C4A . . . . 0.6(2) ?
O1X C18A C3A C4A . . . . 22.3(3) ?
C2A C3A C4A C5A . . . . 0.06(18) ?
C18A C3A C4A C5A . . . . 178.14(12) ?
C3A C4A C5A C6A . . . . 1.39(17) ?
C7A N2A C6A C5A . . . . 178.15(12) ?
C21A N2A C6A C5A . . . . -5.01(18) ?
C7A N2A C6A C1A . . . . -0.03(11) ?
C21A N2A C6A C1A . . . . 176.80(9) ?
C4A C5A C6A N2A . . . . -179.86(11) ?
C4A C5A C6A C1A . . . . -1.94(17) ?
N1A C1A C6A N2A . . . . 0.21(12) ?
C2A C1A C6A N2A . . . . 179.42(10) ?
N1A C1A C6A C5A . . . . -178.19(10) ?
C2A C1A C6A C5A . . . . 1.03(17) ?
C1A N1A C7A N2A . . . . 0.28(12) ?
C1A N1A C7A C8A . . . . 176.39(10) ?
C6A N2A C7A N1A . . . . -0.16(12) ?
C21A N2A C7A N1A . . . . -176.76(10) ?
C6A N2A C7A C8A . . . . -176.13(10) ?
C21A N2A C7A C8A . . . . 7.27(17) ?
N1A C7A C8A C9A . . . . 139.33(11) ?
N2A C7A C8A C9A . . . . -45.05(16) ?
N1A C7A C8A C13A . . . . -37.46(15) ?
N2A C7A C8A C13A . . . . 138.16(11) ?
C13A C8A C9A C10A . . . . 0.33(16) ?
C7A C8A C9A C10A . . . . -176.47(10) ?
C8A C9A C10A C11A . . . . -1.16(16) ?
C14A N4A C11A C12A . . . . 174.99(10) ?
C17A N4A C11A C12A . . . . 37.80(14) ?
C14A N4A C11A C10A . . . . -6.41(15) ?
C17A N4A C11A C10A . . . . -143.60(11) ?
C9A C10A C11A N4A . . . . -177.58(10) ?
C9A C10A C11A C12A . . . . 1.07(15) ?
N4A C11A C12A C13A . . . . 178.48(10) ?
C10A C11A C12A C13A . . . . -0.19(16) ?
C11A C12A C13A C8A . . . . -0.63(17) ?
C9A C8A C13A C12A . . . . 0.56(16) ?
C7A C8A C13A C12A . . . . 177.60(10) ?
C11A N4A C14A C15A . . . . 174.35(9) ?
C17A N4A C14A C15A . . . . -47.14(13) ?
C16A O3A C15A C14A . . . . -60.93(13) ?
N4A C14A C15A O3A . . . . 54.02(14) ?
C15A O3A C16A C17A . . . . 61.79(12) ?
C11A N4A C17A C16A . . . . -173.12(9) ?
C14A N4A C17A C16A . . . . 47.94(13) ?
O3A C16A C17A N4A . . . . -55.71(13) ?
C6A N2A C21A C22A . . . . -75.87(12) ?
C7A N2A C21A C22A . . . . 100.20(12) ?
C23A N3A C22A C21A . . . . -154.95(9) ?
C26A N3A C22A C21A . . . . 82.78(11) ?
N2A C21A C22A N3A . . . . -177.11(8) ?
C22A N3A C23A C24A . . . . 178.76(9) ?
C26A N3A C23A C24A . . . . -57.54(12) ?
C25A O2A C24A C23A . . . . -58.52(13) ?
N3A C23A C24A O2A . . . . 59.31(14) ?
C24A O2A C25A C26A . . . . 57.69(14) ?
C22A N3A C26A C25A . . . . -179.66(10) ?
C23A N3A C26A C25A . . . . 56.43(13) ?
O2A C25A C26A N3A . . . . -57.24(14) ?
C18B O1B C19B C20B . . . . -84.92(15) ?
C18B O1Y C19Y C20Y . . . . 62.4(10) ?
C7B N1B C1B C2B . . . . 178.19(11) ?
C7B N1B C1B C6B . . . . -0.64(12) ?
N1B C1B C2B C3B . . . . 178.37(11) ?
C6B C1B C2B C3B . . . . -2.90(16) ?
C1B C2B C3B C4B . . . . 1.96(17) ?
C1B C2B C3B C18B . . . . -177.72(10) ?
C2B C3B C4B C5B . . . . 0.30(17) ?
C18B C3B C4B C5B . . . . 179.96(11) ?
C3B C4B C5B C6B . . . . -1.57(16) ?
C7B N2B C6B C5B . . . . 179.54(11) ?
C21B N2B C6B C5B . . . . 0.53(18) ?
C7B N2B C6B C1B . . . . -0.75(11) ?
C21B N2B C6B C1B . . . . -179.76(9) ?
C4B C5B C6B N2B . . . . -179.73(11) ?
C4B C5B C6B C1B . . . . 0.60(16) ?
N1B C1B C6B N2B . . . . 0.88(12) ?
C2B C1B C6B N2B . . . . -178.08(10) ?
N1B C1B C6B C5B . . . . -179.37(10) ?
C2B C1B C6B C5B . . . . 1.67(16) ?
C1B N1B C7B N2B . . . . 0.16(12) ?
C1B N1B C7B C8B . . . . -176.65(9) ?
C6B N2B C7B N1B . . . . 0.39(12) ?
C21B N2B C7B N1B . . . . 179.32(10) ?
C6B N2B C7B C8B . . . . 177.01(10) ?
C21B N2B C7B C8B . . . . -4.05(17) ?
N1B C7B C8B C9B . . . . -147.51(11) ?
N2B C7B C8B C9B . . . . 36.12(17) ?
N1B C7B C8B C13B . . . . 28.76(15) ?
N2B C7B C8B C13B . . . . -147.61(11) ?
C13B C8B C9B C10B . . . . 0.67(16) ?
C7B C8B C9B C10B . . . . 176.94(10) ?
C8B C9B C10B C11B . . . . 1.19(17) ?
C17B N4B C11B C12B . . . . -22.10(15) ?
C14B N4B C11B C12B . . . . -161.06(11) ?
C17B N4B C11B C10B . . . . 158.50(11) ?
C14B N4B C11B C10B . . . . 19.54(15) ?
C9B C10B C11B N4B . . . . 177.27(10) ?
C9B C10B C11B C12B . . . . -2.15(16) ?
N4B C11B C12B C13B . . . . -178.12(10) ?
C10B C11B C12B C13B . . . . 1.30(16) ?
C11B C12B C13B C8B . . . . 0.53(17) ?
C9B C8B C13B C12B . . . . -1.52(16) ?
C7B C8B C13B C12B . . . . -178.11(10) ?
C11B N4B C14B C15B . . . . -172.34(11) ?
C17B N4B C14B C15B . . . . 47.20(15) ?
C16B O3B C15B C14B . . . . 61.40(16) ?
N4B C14B C15B O3B . . . . -54.87(18) ?
C15B O3B C16B C17B . . . . -61.80(14) ?
C11B N4B C17B C16B . . . . 173.03(10) ?
C14B N4B C17B C16B . . . . -46.42(14) ?
O3B C16B C17B N4B . . . . 54.58(14) ?
C19B O1B C18B O4B . . . . -1.2(2) ?
C19B O1B C18B O1Y . . . . 91.5(4) ?
C19B O1B C18B C3B . . . . -177.84(11) ?
C19Y O1Y C18B O4B . . . . 26.3(8) ?
C19Y O1Y C18B O1B . . . . -83.0(7) ?
C19Y O1Y C18B C3B . . . . 173.6(6) ?
C2B C3B C18B O4B . . . . -16.55(19) ?
C4B C3B C18B O4B . . . . 163.78(13) ?
C2B C3B C18B O1B . . . . 160.06(11) ?
C4B C3B C18B O1B . . . . -19.62(17) ?
C2B C3B C18B O1Y . . . . -161.3(3) ?
C4B C3B C18B O1Y . . . . 19.0(4) ?
C6B N2B C21B C22B . . . . 83.50(12) ?
C7B N2B C21B C22B . . . . -95.26(12) ?
C26B N3B C22B C21B . . . . -145.67(9) ?
C23B N3B C22B C21B . . . . 91.46(10) ?
N2B C21B C22B N3B . . . . -174.05(8) ?
C22B N3B C23B C24B . . . . -177.62(9) ?
C26B N3B C23B C24B . . . . 57.15(11) ?
C25B O2B C24B C23B . . . . 57.38(12) ?
N3B C23B C24B O2B . . . . -57.12(12) ?
C24B O2B C25B C26B . . . . -58.85(12) ?
C22B N3B C26B C25B . . . . 177.08(8) ?
C23B N3B C26B C25B . . . . -58.59(11) ?
O2B C25B C26B N3B . . . . 60.28(12) ?
